data_4509194
loop_
_publ_author_name
'Tian, Yu-Peng'
'Li, Lin'
'Zhou, Yong-Hong'
'Wang, Peng'
'Zhou, Hong-Ping'
'Wu, Jie-Ying'
'Hu, Zhang-Jun'
'Yang, Jia-Xiang'
'Kong, Lin'
'Xu, Gui-Bao'
'Tao, Xu-Tang'
'Jiang, Min-Hua'

_publ_section_title
;
 Design and Synthesis of Two New Two-Photon Absorbing Pyridine Salts as
 Ligands and Their Rare Earth Complexes
;
_journal_issue 3
_journal_name_full 'Crystal Growth &amp; Design'
_journal_page_first 1499
_journal_paper_doi 10.1021/cg801022h
_journal_volume 9
_journal_year 2009
_chemical_formula_sum 'C102 H148 N14 O40 Tm2'
_chemical_formula_weight 2548.20
_chemical_name_systematic
; 
 ? 
;
_space_group_IT_number 2
_symmetry_cell_setting triclinic
_symmetry_space_group_name_Hall '-P 1'
_symmetry_space_group_name_H-M 'P -1'
_atom_sites_solution_hydrogens geom
_atom_sites_solution_primary direct
_atom_sites_solution_secondary difmap
_audit_creation_method SHELXL-97
_cell_angle_alpha 74.300(10)
_cell_angle_beta 72.066(10)
_cell_angle_gamma 76.089(11)
_cell_formula_units_Z 2
_cell_length_a 13.293(8)
_cell_length_b 14.976(9)
_cell_length_c 17.919(10)
_cell_measurement_reflns_used 3223
_cell_measurement_temperature 298(2)
_cell_measurement_theta_max 20.134
_cell_measurement_theta_min 2.282
_cell_volume 3219(3)
_computing_cell_refinement 'Bruker SMART'
_computing_data_collection 'Bruker SMART'
_computing_data_reduction 'Bruker SHELXTL'
_computing_molecular_graphics 'Bruker SHELXTL'
_computing_publication_material 'Bruker SHELXTL'
_computing_structure_refinement 'SHELXL-97 (Sheldrick, 1997)'
_computing_structure_solution 'SHELXS-97 (Sheldrick, 1990)'
_diffrn_ambient_temperature 298(2)
_diffrn_measured_fraction_theta_full 0.979
_diffrn_measured_fraction_theta_max 0.979
_diffrn_measurement_device_type 'CCD area detector'
_diffrn_measurement_method 'phi and omega scans'
_diffrn_radiation_monochromator graphite
_diffrn_radiation_source 'fine-focus sealed tube'
_diffrn_radiation_type MoK\a
_diffrn_radiation_wavelength 0.71073
_diffrn_reflns_av_R_equivalents 0.0569
_diffrn_reflns_av_sigmaI/netI 0.1454
_diffrn_reflns_limit_h_max 11
_diffrn_reflns_limit_h_min -15
_diffrn_reflns_limit_k_max 17
_diffrn_reflns_limit_k_min -17
_diffrn_reflns_limit_l_max 19
_diffrn_reflns_limit_l_min -21
_diffrn_reflns_number 16907
_diffrn_reflns_theta_full 25.03
_diffrn_reflns_theta_max 25.03
_diffrn_reflns_theta_min 1.91
_exptl_absorpt_coefficient_mu 1.449
_exptl_absorpt_correction_T_max 0.7908
_exptl_absorpt_correction_T_min 0.5746
_exptl_absorpt_correction_type multi-scan
_exptl_absorpt_process_details sadabs
_exptl_crystal_density_diffrn 1.315
_exptl_crystal_density_method 'not measured'
_exptl_crystal_F_000 1316
_exptl_crystal_size_max 0.43
_exptl_crystal_size_mid 0.32
_exptl_crystal_size_min 0.17
_refine_diff_density_max 0.943
_refine_diff_density_min -0.464
_refine_diff_density_rms 0.092
_refine_ls_extinction_method none
_refine_ls_goodness_of_fit_ref 0.848
_refine_ls_hydrogen_treatment mixed
_refine_ls_matrix_type full
_refine_ls_number_parameters 760
_refine_ls_number_reflns 11141
_refine_ls_number_restraints 35
_refine_ls_restrained_S_all 0.854
_refine_ls_R_factor_all 0.1417
_refine_ls_R_factor_gt 0.0622
_refine_ls_shift/su_max 0.001
_refine_ls_shift/su_mean 0.000
_refine_ls_structure_factor_coef Fsqd
_refine_ls_weighting_details 'calc w=1/[\s^2^(Fo^2^)+(0.0745P)^2^+0.0000P] where P=(Fo^2^+2Fc^2^)/3'
_refine_ls_weighting_scheme calc
_refine_ls_wR_factor_gt 0.1330
_refine_ls_wR_factor_ref 0.1593
_reflns_number_gt 5097
_reflns_number_total 11141
_reflns_threshold_expression >2sigma(I)
_cod_data_source_file cg801022hsup1.cif
_cod_data_source_block 5
_cod_depositor_comments
;
The following automatic conversions were performed:

'_symmetry_cell_setting' value 'Triclinic' changed to 'triclinic'
according to /home/saulius/struct/CIF-dictionaries/cif_core.dic
dictionary named 'cif_core.dic' version 2.4.2 from 2011-04-26.

Automatic conversion script
Id: cif_fix_values 1891 2012-01-12 08:04:46Z andrius 
;
_cod_original_sg_symbol_H-M p-1
_cod_database_code 4509194

loop_
_symmetry_equiv_pos_as_xyz
'x, y, z'
'-x, -y, -z'

loop_
_atom_site_label
_atom_site_type_symbol
_atom_site_fract_x
_atom_site_fract_y
_atom_site_fract_z
_atom_site_U_iso_or_equiv
_atom_site_adp_type
_atom_site_occupancy
_atom_site_symmetry_multiplicity
_atom_site_calc_flag
_atom_site_refinement_flags
Tm1 Tm 0.83466(4) 0.08523(3) 0.98040(2) 0.07443(19) Uani 1 1 d D
N1 N 0.9939(7) 0.3240(6) 0.7226(5) 0.081(2) Uani 1 1 d .
N2 N 0.7227(7) 0.6593(7) 0.1924(5) 0.104(3) Uani 1 1 d .
N3 N 0.6982(6) 0.1394(6) 0.7284(4) 0.076(2) Uani 1 1 d .
N4 N 0.3924(9) 0.5307(10) 0.2245(6) 0.138(4) Uani 1 1 d .
N5 N 1.0294(6) -0.0613(6) 0.7414(4) 0.0669(19) Uani 1 1 d .
N6 N 0.6684(7) 0.2583(7) 0.2510(5) 0.097(3) Uani 1 1 d .
N7 N 0.2846(13) 0.0839(8) 0.7112(9) 0.114(3) Uani 1 1 d .
O1 O 0.8669(5) 0.2100(4) 0.8418(3) 0.0843(18) Uani 1 1 d .
O2 O 0.9766(5) 0.1728(4) 0.9199(3) 0.0822(17) Uani 1 1 d .
O3 O 0.6966(4) 0.0820(4) 0.9366(3) 0.0854(18) Uani 1 1 d .
O4 O 0.5709(6) 0.1528(7) 0.8752(4) 0.150(4) Uani 1 1 d .
O5 O 0.9396(5) 0.0126(4) 0.8726(3) 0.0747(17) Uani 1 1 d .
O6 O 1.0732(5) -0.0541(4) 0.9276(3) 0.0837(18) Uani 1 1 d .
O7 O 0.8436(5) -0.0813(4) 1.0274(4) 0.0886(18) Uani 1 1 d D
O8 O 0.7518(9) 0.2321(7) 1.0097(5) 0.135(3) Uani 1 1 d D
O9 O 0.6997(5) 0.0608(6) 1.1032(4) 0.111(2) Uani 1 1 d D
O10 O 0.2165(9) 0.0764(8) 0.7696(7) 0.151(4) Uani 1 1 d .
O11 O 0.2618(9) 0.1227(7) 0.6477(7) 0.161(4) Uani 1 1 d .
O12 O 0.3774(10) 0.0507(8) 0.7121(7) 0.170(4) Uani 1 1 d .
O13 O 0.8059(17) 0.8198(14) 0.9355(8) 0.284(8) Uani 1 1 d D
O14 O 0.8541(16) 0.4062(16) 0.9387(12) 0.326(10) Uani 1 1 d D
O15 O 0.4221(18) 0.0912(13) 0.5078(13) 0.344(11) Uani 1 1 d D
O16 O 0.326(10) 0.152(4) 0.220(9) 1.45(12) Uiso 1 1 d D
O17 O 0.512(2) 0.026(3) 0.1029(18) 1.01(4) Uani 1 1 d D
O18 O 0.1221(16) 0.2501(17) 0.4114(17) 0.50(2) Uani 1 1 d D
O19 O 0.537(3) 0.293(2) 0.0417(15) 0.439(14) Uiso 1 1 d D
O20 O -0.015(3) 0.686(2) 0.895(2) 0.511(18) Uiso 1 1 d D
C1 C 0.9497(8) 0.2167(7) 0.8559(5) 0.075(3) Uani 1 1 d .
C2 C 1.0264(8) 0.2776(7) 0.7972(6) 0.089(3) Uani 1 1 d .
H2A H 1.0320 0.3254 0.8223 0.107 Uiso 1 1 calc R
H2B H 1.0968 0.2393 0.7841 0.107 Uiso 1 1 calc R
C3 C 1.0339(8) 0.2870(7) 0.6583(6) 0.087(3) Uani 1 1 d .
H3 H 1.0868 0.2336 0.6599 0.105 Uiso 1 1 calc R
C4 C 1.0018(10) 0.3226(8) 0.5918(6) 0.102(4) Uani 1 1 d .
H4 H 1.0318 0.2931 0.5486 0.123 Uiso 1 1 calc R
C5 C 0.9284(11) 0.3990(10) 0.5852(7) 0.107(4) Uani 1 1 d .
C6 C 0.8851(9) 0.4417(8) 0.6544(9) 0.117(4) Uani 1 1 d .
H6 H 0.8339 0.4964 0.6531 0.140 Uiso 1 1 calc R
C7 C 0.9201(9) 0.4012(8) 0.7208(6) 0.098(3) Uani 1 1 d .
H7 H 0.8921 0.4277 0.7659 0.118 Uiso 1 1 calc R
C8 C 0.8973(13) 0.4355(11) 0.5092(10) 0.169(7) Uani 1 1 d D
H8 H 0.9370 0.3984 0.4724 0.203 Uiso 1 1 calc R
C9 C 0.8409(12) 0.4937(11) 0.4819(9) 0.164(7) Uani 1 1 d D
H9 H 0.7990 0.5286 0.5199 0.197 Uiso 1 1 calc R
C10 C 0.8114(12) 0.5333(12) 0.4059(7) 0.116(5) Uani 1 1 d .
C11 C 0.8543(10) 0.4919(8) 0.3386(9) 0.112(4) Uani 1 1 d .
H11 H 0.9035 0.4360 0.3412 0.135 Uiso 1 1 calc R
C12 C 0.8231(9) 0.5344(8) 0.2681(6) 0.099(3) Uani 1 1 d .
H12 H 0.8521 0.5058 0.2244 0.119 Uiso 1 1 calc R
C13 C 0.7509(8) 0.6174(8) 0.2606(6) 0.083(3) Uani 1 1 d .
C14 C 0.7125(8) 0.6550(8) 0.3280(7) 0.103(3) Uani 1 1 d .
H14 H 0.6642 0.7114 0.3250 0.123 Uiso 1 1 calc R
C15 C 0.7389(10) 0.6166(11) 0.3986(6) 0.114(4) Uani 1 1 d .
H15 H 0.7086 0.6461 0.4419 0.137 Uiso 1 1 calc R
C16 C 0.7692(12) 0.6188(9) 0.1187(7) 0.147(5) Uani 1 1 d .
H16A H 0.7409 0.6593 0.0756 0.221 Uiso 1 1 calc R
H16B H 0.7507 0.5576 0.1295 0.221 Uiso 1 1 calc R
H16C H 0.8459 0.6135 0.1037 0.221 Uiso 1 1 calc R
C17 C 0.6554(11) 0.7508(9) 0.1856(8) 0.140(5) Uani 1 1 d .
H17A H 0.6438 0.7712 0.1328 0.210 Uiso 1 1 calc R
H17B H 0.6898 0.7949 0.1946 0.210 Uiso 1 1 calc R
H17C H 0.5876 0.7470 0.2249 0.210 Uiso 1 1 calc R
C18 C 0.6598(8) 0.1102(7) 0.8758(5) 0.074(3) Uani 1 1 d .
C19 C 0.7310(8) 0.0835(7) 0.8005(5) 0.088(3) Uani 1 1 d .
H19A H 0.8035 0.0908 0.7955 0.106 Uiso 1 1 calc R
H19B H 0.7319 0.0176 0.8040 0.106 Uiso 1 1 calc R
C20 C 0.6283(8) 0.1119(8) 0.7030(6) 0.097(3) Uani 1 1 d .
H20 H 0.6038 0.0554 0.7289 0.116 Uiso 1 1 calc R
C21 C 0.5927(8) 0.1679(10) 0.6380(7) 0.104(4) Uani 1 1 d .
H21 H 0.5441 0.1494 0.6199 0.125 Uiso 1 1 calc R
C22 C 0.6304(9) 0.2533(10) 0.5994(6) 0.097(3) Uani 1 1 d .
C23 C 0.7011(9) 0.2731(8) 0.6294(7) 0.105(3) Uani 1 1 d .
H23 H 0.7300 0.3277 0.6046 0.126 Uiso 1 1 calc R
C24 C 0.7317(8) 0.2177(9) 0.6935(6) 0.089(3) Uani 1 1 d .
H24 H 0.7785 0.2363 0.7133 0.107 Uiso 1 1 calc R
C25 C 0.5970(9) 0.3257(11) 0.5298(7) 0.135(5) Uani 1 1 d D
H25 H 0.6227 0.3824 0.5136 0.161 Uiso 1 1 calc R
C26 C 0.5389(9) 0.3139(10) 0.4945(7) 0.128(5) Uani 1 1 d D
H26 H 0.5133 0.2573 0.5142 0.154 Uiso 1 1 calc R
C27 C 0.5023(9) 0.3755(9) 0.4248(6) 0.092(3) Uani 1 1 d .
C28 C 0.4366(9) 0.3449(8) 0.3963(6) 0.098(3) Uani 1 1 d .
H28 H 0.4152 0.2871 0.4221 0.117 Uiso 1 1 calc R
C29 C 0.4004(9) 0.3957(11) 0.3309(7) 0.108(4) Uani 1 1 d .
H29 H 0.3554 0.3713 0.3138 0.130 Uiso 1 1 calc R
C30 C 0.4286(10) 0.4821(11) 0.2895(6) 0.101(4) Uani 1 1 d .
C31 C 0.4929(10) 0.5158(8) 0.3184(7) 0.113(4) Uani 1 1 d .
H31 H 0.5130 0.5742 0.2936 0.135 Uiso 1 1 calc R
C32 C 0.5287(9) 0.4605(10) 0.3869(7) 0.104(4) Uani 1 1 d .
H32 H 0.5721 0.4843 0.4061 0.125 Uiso 1 1 calc R
C33 C 0.3498(12) 0.4837(14) 0.1829(9) 0.191(8) Uani 1 1 d .
H33A H 0.3292 0.5281 0.1380 0.287 Uiso 1 1 calc R
H33B H 0.2883 0.4585 0.2190 0.287 Uiso 1 1 calc R
H33C H 0.4038 0.4335 0.1641 0.287 Uiso 1 1 calc R
C34 C 0.4311(17) 0.6173(12) 0.1783(9) 0.204(9) Uani 1 1 d .
H34A H 0.3990 0.6428 0.1341 0.306 Uiso 1 1 calc R
H34B H 0.5077 0.6044 0.1582 0.306 Uiso 1 1 calc R
H34C H 0.4122 0.6620 0.2120 0.306 Uiso 1 1 calc R
C35 C 1.0248(8) -0.0399(6) 0.8754(5) 0.066(2) Uani 1 1 d .
C36 C 1.0804(7) -0.0940(6) 0.8088(5) 0.079(3) Uani 1 1 d .
H36A H 1.1551 -0.0864 0.7890 0.095 Uiso 1 1 calc R
H36B H 1.0781 -0.1605 0.8304 0.095 Uiso 1 1 calc R
C37 C 0.9546(8) -0.1054(7) 0.7382(5) 0.081(3) Uani 1 1 d .
H37 H 0.9398 -0.1596 0.7768 0.097 Uiso 1 1 calc R
C38 C 0.9001(8) -0.0741(7) 0.6810(6) 0.084(3) Uani 1 1 d .
H38 H 0.8487 -0.1068 0.6812 0.101 Uiso 1 1 calc R
C39 C 0.9195(8) 0.0052(7) 0.6227(5) 0.072(2) Uani 1 1 d .
C40 C 0.9999(8) 0.0497(7) 0.6264(5) 0.079(3) Uani 1 1 d .
H40 H 1.0168 0.1036 0.5880 0.095 Uiso 1 1 calc R
C41 C 1.0528(8) 0.0157(7) 0.6848(5) 0.074(3) Uani 1 1 d .
H41 H 1.1058 0.0459 0.6855 0.089 Uiso 1 1 calc R
C42 C 0.8595(8) 0.0367(7) 0.5624(6) 0.082(3) Uani 1 1 d .
H42 H 0.8098 0.0010 0.5648 0.099 Uiso 1 1 calc R
C43 C 0.8705(7) 0.1129(7) 0.5041(5) 0.079(3) Uani 1 1 d .
H43 H 0.9204 0.1476 0.5033 0.095 Uiso 1 1 calc R
C44 C 0.8143(8) 0.1493(7) 0.4412(5) 0.075(3) Uani 1 1 d .
C45 C 0.7384(8) 0.1080(7) 0.4326(5) 0.077(3) Uani 1 1 d .
H45 H 0.7201 0.0537 0.4696 0.093 Uiso 1 1 calc R
C46 C 0.6885(8) 0.1431(7) 0.3719(6) 0.084(3) Uani 1 1 d .
H46 H 0.6365 0.1131 0.3691 0.101 Uiso 1 1 calc R
C47 C 0.7143(8) 0.2228(7) 0.3146(5) 0.077(3) Uani 1 1 d .
C48 C 0.7917(8) 0.2671(7) 0.3230(6) 0.083(3) Uani 1 1 d .
H48 H 0.8106 0.3217 0.2866 0.100 Uiso 1 1 calc R
C49 C 0.8384(8) 0.2288(7) 0.3852(6) 0.082(3) Uani 1 1 d .
H49 H 0.8895 0.2585 0.3898 0.098 Uiso 1 1 calc R
C50 C 0.5898(10) 0.2121(8) 0.2414(7) 0.122(4) Uani 1 1 d .
H50A H 0.5663 0.2459 0.1943 0.183 Uiso 1 1 calc R
H50B H 0.5293 0.2110 0.2876 0.183 Uiso 1 1 calc R
H50C H 0.6219 0.1487 0.2359 0.183 Uiso 1 1 calc R
C51 C 0.6926(10) 0.3427(9) 0.1953(7) 0.127(4) Uani 1 1 d .
H51A H 0.6534 0.3565 0.1554 0.190 Uiso 1 1 calc R
H51B H 0.7682 0.3352 0.1698 0.190 Uiso 1 1 calc R
H51C H 0.6725 0.3935 0.2229 0.190 Uiso 1 1 calc R
H69 H 0.781(3) -0.0846(17) 1.065(3) 0.080 Uiso 1 1 d D
H70 H 0.802(3) 0.270(2) 0.987(5) 0.08(4) Uiso 1 1 d D
H71 H 0.657(3) 0.1174(13) 1.102(2) 0.080 Uiso 1 1 d D
H72 H 0.665(3) 0.019(3) 1.098(2) 0.080 Uiso 1 1 d D
H73 H 0.742(3) 0.820(5) 0.972(4) 0.080 Uiso 1 1 d D
H74 H 0.812(5) 0.779(4) 0.905(4) 0.080 Uiso 1 1 d D
H75 H 0.893(5) 0.374(4) 0.974(3) 0.06(2) Uiso 1 1 d D
H76 H 0.884(6) 0.457(4) 0.908(4) 0.080 Uiso 1 1 d D
H77 H 0.4940(19) 0.087(4) 0.494(5) 0.080 Uiso 1 1 d D
H78 H 0.393(5) 0.150(3) 0.486(5) 0.080 Uiso 1 1 d D
H79 H 0.364(6) 0.108(4) 0.250(4) 0.080 Uiso 1 1 d D
H80 H 0.345(6) 0.208(3) 0.212(4) 0.080 Uiso 1 1 d D
H81 H 0.478(7) 0.073(4) 0.128(5) 0.080 Uiso 1 1 d D
H82 H 0.551(5) -0.017(4) 0.135(4) 0.080 Uiso 1 1 d D
H83 H 0.118(4) 0.312(2) 0.388(3) 0.037(17) Uiso 1 1 d D
H84 H 0.192(2) 0.222(3) 0.400(5) 0.080 Uiso 1 1 d D
H85 H 0.561(6) 0.347(3) 0.029(4) 0.080 Uiso 1 1 d D
H86 H 0.544(6) 0.261(4) 0.005(3) 0.080 Uiso 1 1 d D
H87 H 0.015(6) 0.624(2) 0.902(4) 0.080 Uiso 1 1 d D
H88 H 0.002(6) 0.712(4) 0.928(4) 0.080 Uiso 1 1 d D

loop_
_atom_site_aniso_label
_atom_site_aniso_U_11
_atom_site_aniso_U_22
_atom_site_aniso_U_33
_atom_site_aniso_U_23
_atom_site_aniso_U_13
_atom_site_aniso_U_12
Tm1 0.0697(3) 0.1063(4) 0.0525(2) -0.0208(2) -0.03001(19) -0.0018(2)
N1 0.085(6) 0.090(6) 0.067(5) 0.013(5) -0.041(5) -0.023(5)
N2 0.112(7) 0.113(7) 0.087(6) 0.001(5) -0.054(6) -0.006(6)
N3 0.079(5) 0.098(6) 0.061(5) -0.017(5) -0.039(4) -0.006(5)
N4 0.140(9) 0.190(12) 0.084(7) -0.027(7) -0.061(7) 0.014(8)
N5 0.071(5) 0.080(6) 0.061(4) -0.028(4) -0.030(4) -0.002(4)
N6 0.110(7) 0.120(7) 0.064(5) -0.021(5) -0.044(5) 0.005(6)
N7 0.121(11) 0.115(9) 0.113(9) -0.009(8) -0.040(9) -0.039(8)
O1 0.077(4) 0.098(5) 0.077(4) -0.001(3) -0.034(4) -0.013(3)
O2 0.098(5) 0.093(4) 0.058(3) 0.003(3) -0.036(3) -0.021(3)
O3 0.062(4) 0.126(5) 0.071(4) -0.015(4) -0.030(3) -0.011(3)
O4 0.087(6) 0.253(10) 0.080(5) -0.017(6) -0.043(5) 0.035(6)
O5 0.076(4) 0.090(4) 0.060(3) -0.023(3) -0.033(3) 0.010(3)
O6 0.090(4) 0.115(5) 0.057(3) -0.013(3) -0.039(3) -0.019(4)
O7 0.088(5) 0.102(5) 0.073(4) -0.003(3) -0.025(4) -0.024(4)
O8 0.154(8) 0.125(6) 0.112(6) -0.043(6) -0.024(6) 0.011(7)
O9 0.098(5) 0.153(7) 0.075(4) -0.041(4) -0.012(4) -0.004(5)
O10 0.125(8) 0.216(11) 0.114(7) -0.025(7) -0.017(6) -0.062(7)
O11 0.191(10) 0.137(8) 0.135(8) -0.009(6) -0.039(8) -0.019(7)
O12 0.119(8) 0.185(10) 0.217(12) -0.061(8) -0.048(8) -0.020(7)
O13 0.44(3) 0.331(18) 0.138(11) -0.073(11) -0.008(12) -0.226(18)
O14 0.35(2) 0.35(3) 0.227(19) 0.016(15) -0.072(18) -0.055(19)
O15 0.32(2) 0.305(19) 0.31(2) -0.085(17) 0.150(18) -0.156(16)
O17 0.44(3) 1.31(8) 1.05(7) 0.89(5) -0.56(3) -0.564
O18 0.35(2) 0.58(3) 0.72(4) -0.58(4) 0.15(2) -0.24(2)
C1 0.066(6) 0.094(7) 0.065(6) -0.009(5) -0.024(5) -0.010(6)
C2 0.076(7) 0.109(8) 0.085(6) 0.008(6) -0.046(6) -0.020(6)
C3 0.095(8) 0.074(7) 0.082(7) 0.011(6) -0.032(6) -0.013(6)
C4 0.135(10) 0.095(8) 0.083(7) 0.014(6) -0.055(7) -0.036(8)
C5 0.120(10) 0.131(11) 0.079(7) 0.046(8) -0.056(8) -0.078(9)
C6 0.085(8) 0.104(9) 0.127(10) 0.041(8) -0.043(8) -0.006(7)
C7 0.106(9) 0.099(8) 0.082(7) -0.012(6) -0.041(7) 0.010(7)
C8 0.168(14) 0.185(15) 0.183(14) 0.082(12) -0.124(12) -0.117(12)
C9 0.145(13) 0.208(16) 0.159(13) 0.073(11) -0.099(11) -0.114(12)
C10 0.115(10) 0.171(13) 0.074(7) 0.039(8) -0.049(8) -0.090(10)
C11 0.114(10) 0.092(8) 0.137(11) 0.030(8) -0.069(9) -0.044(7)
C12 0.118(9) 0.113(9) 0.081(7) -0.003(6) -0.055(7) -0.032(7)
C13 0.081(7) 0.112(9) 0.062(6) -0.002(6) -0.035(6) -0.026(6)
C14 0.078(7) 0.128(9) 0.092(8) 0.014(7) -0.037(7) -0.024(6)
C15 0.092(9) 0.181(13) 0.072(7) 0.014(8) -0.033(7) -0.056(9)
C16 0.181(14) 0.168(12) 0.101(9) -0.022(9) -0.077(10) 0.001(10)
C17 0.161(12) 0.143(11) 0.128(10) 0.004(8) -0.097(10) -0.008(10)
C18 0.070(7) 0.099(7) 0.051(5) 0.002(5) -0.028(5) -0.014(5)
C19 0.092(7) 0.107(8) 0.081(6) -0.023(6) -0.052(6) -0.003(6)
C20 0.096(8) 0.135(9) 0.077(6) -0.024(6) -0.040(6) -0.025(7)
C21 0.070(7) 0.176(12) 0.088(8) -0.042(8) -0.042(6) -0.017(8)
C22 0.075(8) 0.138(11) 0.060(6) -0.010(7) -0.019(6) 0.004(7)
C23 0.101(9) 0.115(9) 0.096(8) -0.002(7) -0.030(7) -0.030(7)
C24 0.088(8) 0.115(9) 0.068(6) -0.010(6) -0.036(6) -0.016(7)
C25 0.087(9) 0.219(15) 0.088(8) -0.050(9) -0.022(7) 0.011(9)
C26 0.092(9) 0.205(13) 0.092(8) -0.078(9) -0.035(7) 0.032(8)
C27 0.104(9) 0.108(9) 0.057(6) -0.022(6) -0.032(6) 0.015(7)
C28 0.105(8) 0.122(9) 0.078(7) -0.041(6) -0.032(6) -0.005(7)
C29 0.080(8) 0.172(13) 0.083(8) -0.040(8) -0.040(7) -0.002(8)
C30 0.100(9) 0.150(11) 0.057(6) -0.030(7) -0.041(6) 0.010(8)
C31 0.124(10) 0.123(9) 0.084(7) -0.019(7) -0.040(7) 0.004(7)
C32 0.087(8) 0.153(11) 0.089(8) -0.055(8) -0.048(7) 0.014(8)
C33 0.142(13) 0.32(2) 0.119(11) -0.056(13) -0.087(10) 0.018(13)
C34 0.33(3) 0.162(15) 0.101(10) 0.002(10) -0.112(14) 0.031(16)
C35 0.082(7) 0.074(6) 0.046(5) -0.004(4) -0.034(5) -0.012(5)
C36 0.085(7) 0.088(7) 0.080(6) -0.034(5) -0.050(5) 0.014(5)
C37 0.104(8) 0.081(7) 0.061(6) -0.016(5) -0.033(6) -0.006(6)
C38 0.097(7) 0.103(8) 0.072(6) -0.025(6) -0.044(6) -0.019(6)
C39 0.093(7) 0.078(7) 0.055(5) -0.023(5) -0.033(5) -0.006(5)
C40 0.105(8) 0.086(7) 0.058(5) -0.015(5) -0.036(5) -0.016(6)
C41 0.090(7) 0.087(7) 0.056(5) -0.022(5) -0.027(5) -0.013(6)
C42 0.096(7) 0.096(8) 0.068(6) -0.018(6) -0.036(6) -0.021(6)
C43 0.081(7) 0.089(7) 0.071(6) -0.030(6) -0.025(5) 0.001(5)
C44 0.080(7) 0.097(8) 0.056(5) -0.026(6) -0.027(5) -0.004(6)
C45 0.091(7) 0.088(7) 0.055(5) -0.012(5) -0.031(5) -0.009(6)
C46 0.093(7) 0.094(8) 0.078(6) -0.024(6) -0.035(6) -0.019(6)
C47 0.088(7) 0.085(7) 0.060(6) -0.026(6) -0.028(5) 0.004(6)
C48 0.094(7) 0.084(7) 0.076(6) -0.013(5) -0.037(6) -0.007(6)
C49 0.082(7) 0.095(8) 0.073(6) -0.016(6) -0.034(6) -0.008(6)
C50 0.157(11) 0.135(10) 0.105(8) -0.050(7) -0.095(8) 0.023(8)
C51 0.139(11) 0.139(11) 0.094(8) 0.004(8) -0.066(8) 0.007(9)

loop_
_atom_type_symbol
_atom_type_description
_atom_type_scat_dispersion_real
_atom_type_scat_dispersion_imag
_atom_type_scat_source
C C 0.0033 0.0016 'International Tables Vol C Tables 4.2.6.8 and 6.1.1.4'
H H 0.0000 0.0000 'International Tables Vol C Tables 4.2.6.8 and 6.1.1.4'
N N 0.0061 0.0033 'International Tables Vol C Tables 4.2.6.8 and 6.1.1.4'
O O 0.0106 0.0060 'International Tables Vol C Tables 4.2.6.8 and 6.1.1.4'
Tm Tm -0.3139 5.2483 'International Tables Vol C Tables 4.2.6.8 and 6.1.1.4'

loop_
_geom_angle_atom_site_label_1
_geom_angle_atom_site_label_2
_geom_angle_atom_site_label_3
_geom_angle
_geom_angle_site_symmetry_1
_geom_angle_site_symmetry_3
O3 Tm1 O6 154.5(2) . 2_757
O3 Tm1 O8 89.5(3) . .
O6 Tm1 O8 92.0(3) 2_757 .
O3 Tm1 O5 84.8(2) . .
O6 Tm1 O5 108.8(2) 2_757 .
O8 Tm1 O5 141.9(3) . .
O3 Tm1 O2 130.0(2) . .
O6 Tm1 O2 75.1(2) 2_757 .
O8 Tm1 O2 78.5(3) . .
O5 Tm1 O2 76.7(2) . .
O3 Tm1 O9 79.0(2) . .
O6 Tm1 O9 77.2(2) 2_757 .
O8 Tm1 O9 72.2(3) . .
O5 Tm1 O9 142.3(3) . .
O2 Tm1 O9 138.5(2) . .
O3 Tm1 O7 86.2(2) . .
O6 Tm1 O7 78.0(2) 2_757 .
O8 Tm1 O7 145.1(3) . .
O5 Tm1 O7 72.2(2) . .
O2 Tm1 O7 129.1(2) . .
O9 Tm1 O7 73.0(2) . .
O3 Tm1 O1 78.5(2) . .
O6 Tm1 O1 126.3(2) 2_757 .
O8 Tm1 O1 73.4(3) . .
O5 Tm1 O1 68.5(2) . .
O2 Tm1 O1 51.56(18) . .
O9 Tm1 O1 138.7(2) . .
O7 Tm1 O1 138.8(2) . .
O3 Tm1 C1 104.0(3) . .
O6 Tm1 C1 101.0(3) 2_757 .
O8 Tm1 C1 75.0(3) . .
O5 Tm1 C1 69.9(2) . .
O2 Tm1 C1 26.0(2) . .
O9 Tm1 C1 147.0(3) . .
O7 Tm1 C1 139.5(2) . .
O1 Tm1 C1 25.54(19) . .
C3 N1 C7 119.4(8) . .
C3 N1 C2 120.6(9) . .
C7 N1 C2 119.9(9) . .
C13 N2 C17 120.0(10) . .
C13 N2 C16 121.5(9) . .
C17 N2 C16 118.1(8) . .
C24 N3 C20 120.7(8) . .
C24 N3 C19 119.1(8) . .
C20 N3 C19 120.0(10) . .
C30 N4 C33 120.5(14) . .
C30 N4 C34 119.5(13) . .
C33 N4 C34 116.1(11) . .
C37 N5 C41 118.9(7) . .
C37 N5 C36 120.3(8) . .
C41 N5 C36 120.8(8) . .
C47 N6 C51 121.1(10) . .
C47 N6 C50 120.6(10) . .
C51 N6 C50 118.2(8) . .
O10 N7 O12 120.8(14) . .
O10 N7 O11 118.9(15) . .
O12 N7 O11 120.3(16) . .
C1 O1 Tm1 86.3(5) . .
C1 O2 Tm1 99.0(6) . .
C18 O3 Tm1 142.2(6) . .
C35 O5 Tm1 121.8(5) . .
C35 O6 Tm1 177.4(6) . 2_757
O1 C1 O2 123.1(9) . .
O1 C1 C2 121.7(8) . .
O2 C1 C2 115.2(8) . .
O1 C1 Tm1 68.1(5) . .
O2 C1 Tm1 55.0(5) . .
C2 C1 Tm1 169.7(6) . .
N1 C2 C1 113.2(7) . .
C4 C3 N1 122.7(10) . .
C5 C4 C3 121.7(12) . .
C4 C5 C6 116.4(9) . .
C4 C5 C8 118.8(15) . .
C6 C5 C8 124.7(14) . .
C7 C6 C5 119.0(10) . .
N1 C7 C6 120.7(11) . .
C9 C8 C5 140(2) . .
C8 C9 C10 141(2) . .
C15 C10 C11 117.6(10) . .
C15 C10 C9 119.0(15) . .
C11 C10 C9 123.4(16) . .
C12 C11 C10 120.0(11) . .
C13 C12 C11 122.6(11) . .
N2 C13 C14 122.6(11) . .
N2 C13 C12 122.6(10) . .
C14 C13 C12 114.8(9) . .
C15 C14 C13 125.5(11) . .
C14 C15 C10 119.5(12) . .
O4 C18 O3 125.2(9) . .
O4 C18 C19 118.2(8) . .
O3 C18 C19 116.5(8) . .
N3 C19 C18 113.6(7) . .
N3 C20 C21 119.6(11) . .
C20 C21 C22 119.6(10) . .
C23 C22 C21 115.6(10) . .
C23 C22 C25 117.2(14) . .
C21 C22 C25 127.1(12) . .
C24 C23 C22 122.8(12) . .
N3 C24 C23 121.7(10) . .
C26 C25 C22 123.7(16) . .
C25 C26 C27 130.1(16) . .
C32 C27 C28 116.7(10) . .
C32 C27 C26 125.2(12) . .
C28 C27 C26 118.1(13) . .
C27 C28 C29 122.5(12) . .
C28 C29 C30 122.1(11) . .
N4 C30 C31 122.4(15) . .
N4 C30 C29 121.0(13) . .
C31 C30 C29 116.6(10) . .
C30 C31 C32 119.5(12) . .
C27 C32 C31 122.6(11) . .
O5 C35 O6 126.5(8) . .
O5 C35 C36 118.6(7) . .
O6 C35 C36 114.9(8) . .
N5 C36 C35 112.1(6) . .
N5 C37 C38 122.5(10) . .
C37 C38 C39 120.9(9) . .
C38 C39 C40 115.6(8) . .
C38 C39 C42 119.4(9) . .
C40 C39 C42 124.9(9) . .
C41 C40 C39 121.4(9) . .
N5 C41 C40 120.6(9) . .
C43 C42 C39 124.6(10) . .
C42 C43 C44 128.2(10) . .
C49 C44 C45 116.3(8) . .
C49 C44 C43 119.4(9) . .
C45 C44 C43 124.3(10) . .
C46 C45 C44 122.8(10) . .
C45 C46 C47 120.8(9) . .
N6 C47 C46 122.4(10) . .
N6 C47 C48 120.3(10) . .
C46 C47 C48 117.2(8) . .
C49 C48 C47 119.1(10) . .
C44 C49 C48 123.7(10) . .

loop_
_geom_bond_atom_site_label_1
_geom_bond_atom_site_label_2
_geom_bond_distance
_geom_bond_site_symmetry_2
Tm1 O3 2.222(6) .
Tm1 O6 2.234(5) 2_757
Tm1 O8 2.331(8) .
Tm1 O5 2.368(5) .
Tm1 O2 2.370(6) .
Tm1 O9 2.376(7) .
Tm1 O7 2.393(6) .
Tm1 O1 2.658(6) .
Tm1 C1 2.857(10) .
N1 C3 1.322(11) .
N1 C7 1.324(11) .
N1 C2 1.471(10) .
N2 C13 1.335(11) .
N2 C17 1.442(13) .
N2 C16 1.499(14) .
N3 C24 1.283(12) .
N3 C20 1.336(11) .
N3 C19 1.466(10) .
N4 C30 1.356(13) .
N4 C33 1.452(18) .
N4 C34 1.45(2) .
N5 C37 1.341(11) .
N5 C41 1.341(10) .
N5 C36 1.477(9) .
N6 C47 1.378(10) .
N6 C51 1.419(13) .
N6 C50 1.458(14) .
N7 O10 1.153(13) .
N7 O12 1.218(13) .
N7 O11 1.222(12) .
O1 C1 1.235(10) .
O2 C1 1.269(9) .
O3 C18 1.258(9) .
O4 C18 1.203(10) .
O5 C35 1.220(9) .
O6 C35 1.236(8) .
O6 Tm1 2.234(5) 2_757
C1 C2 1.498(13) .
C3 C4 1.322(12) .
C4 C5 1.317(15) .
C5 C6 1.447(17) .
C5 C8 1.469(16) .
C6 C7 1.347(14) .
C8 C9 1.114(12) .
C9 C10 1.463(16) .
C10 C15 1.383(17) .
C10 C11 1.406(17) .
C11 C12 1.389(13) .
C12 C13 1.378(13) .
C13 C14 1.373(14) .
C14 C15 1.356(13) .
C18 C19 1.483(12) .
C20 C21 1.378(14) .
C21 C22 1.407(15) .
C22 C23 1.338(14) .
C22 C25 1.518(15) .
C23 C24 1.335(13) .
C25 C26 1.206(12) .
C26 C27 1.478(15) .
C27 C32 1.343(15) .
C27 C28 1.351(14) .
C28 C29 1.369(14) .
C29 C30 1.380(15) .
C30 C31 1.368(15) .
C31 C32 1.429(14) .
C35 C36 1.523(11) .
C37 C38 1.354(11) .
C38 C39 1.370(12) .
C39 C40 1.416(12) .
C39 C42 1.448(11) .
C40 C41 1.356(10) .
C42 C43 1.325(12) .
C43 C44 1.456(11) .
C44 C49 1.366(12) .
C44 C45 1.367(12) .
C45 C46 1.366(11) .
C46 C47 1.383(13) .
C47 C48 1.414(13) .
C48 C49 1.367(11) .
